data_4021737
loop_
_publ_author_name
'David Crich'
'Daniel Grant'
'Donald J. Wink'

_publ_contact_author_address
; Department of Chemistry (m/c 111)
  University of Illinois at Chicago
  845 W. Taylor Street
  Chicago, Illinois 60607
  USA
;
_publ_contact_author_email dcrich@uic.edu
_publ_contact_author_fax (312)9960431
_publ_contact_author_name 'Dr. David A. Crich'
_publ_contact_author_phone (312)9965189
_publ_section_title
;
 Expedient Two-Step Synthesis of Phenolic Cyclitols from Benzene
;
_journal_name_full 'Journal of Organic Chemistry'
_journal_page_first 4521
_journal_page_last 4524
_journal_paper_doi 10.1021/jo0603734
_journal_volume 71
_journal_year 2006
_chemical_formula_sum 'C12 H16 O5'
_chemical_formula_weight 240.25
_chemical_name_systematic
; 
 (1R,2S,3r,4R,5S)-3-(2-Hydroxyphenyl)-1,2,4,5-cyclohexanetetraol  
;
_space_group_IT_number 15
_symmetry_cell_setting monoclinic
_symmetry_space_group_name_Hall '-C 2yc'
_symmetry_space_group_name_H-M 'C 1 2/c 1'
_atom_sites_solution_hydrogens geom
_atom_sites_solution_primary direct
_atom_sites_solution_secondary difmap
_audit_creation_method SHELXL-97
_audit_update_record
;
2006-02-27  Received for J. Org. Chem. manuscript jo0603734
            Minor syntax errors corrected (JOC/pH)
;
_cell_angle_alpha 90.00
_cell_angle_beta 107.194(3)
_cell_angle_gamma 90.00
_cell_formula_units_Z 8
_cell_length_a 19.799(3)
_cell_length_b 6.5410(11)
_cell_length_c 17.571(3)
_cell_measurement_reflns_used 1401
_cell_measurement_temperature 295(2)
_cell_measurement_theta_max 23.10
_cell_measurement_theta_min 2.73
_cell_volume 2173.8(6)
_computing_cell_refinement 'Bruker SMART'
_computing_data_collection 'Bruker SMART'
_computing_data_reduction 'Bruker SAINT'
_computing_molecular_graphics 'Bruker SHELXTL'
_computing_publication_material 'Bruker SHELXTL'
_computing_structure_refinement 'SHELXL-97 (Sheldrick, 1997)'
_computing_structure_solution 'SHELXS-97 (Sheldrick, 1990)'
_diffrn_ambient_temperature 295(2)
_diffrn_measured_fraction_theta_full 0.983
_diffrn_measured_fraction_theta_max 0.983
_diffrn_measurement_device_type 'CCD area detector'
_diffrn_measurement_method 'phi and omega scans'
_diffrn_radiation_monochromator graphite
_diffrn_radiation_source 'fine-focus sealed tube'
_diffrn_radiation_type MoK\a
_diffrn_radiation_wavelength 0.71073
_diffrn_reflns_av_R_equivalents 0.0197
_diffrn_reflns_av_sigmaI/netI 0.0297
_diffrn_reflns_limit_h_max 22
_diffrn_reflns_limit_h_min -9
_diffrn_reflns_limit_k_max 7
_diffrn_reflns_limit_k_min -6
_diffrn_reflns_limit_l_max 19
_diffrn_reflns_limit_l_min -19
_diffrn_reflns_number 2910
_diffrn_reflns_theta_full 23.26
_diffrn_reflns_theta_max 23.26
_diffrn_reflns_theta_min 2.15
_exptl_absorpt_coefficient_mu 0.114
_exptl_absorpt_correction_type none
_exptl_crystal_colour colorless
_exptl_crystal_density_diffrn 1.468
_exptl_crystal_density_method 'not measured'
_exptl_crystal_description block
_exptl_crystal_F_000 1024
_exptl_crystal_size_max 0.365
_exptl_crystal_size_mid 0.274
_exptl_crystal_size_min 0.138
_refine_diff_density_max 0.392
_refine_diff_density_min -0.221
_refine_diff_density_rms 0.052
_refine_ls_extinction_method none
_refine_ls_goodness_of_fit_ref 1.226
_refine_ls_hydrogen_treatment mixed
_refine_ls_matrix_type full
_refine_ls_number_parameters 159
_refine_ls_number_reflns 1548
_refine_ls_number_restraints 0
_refine_ls_restrained_S_all 1.226
_refine_ls_R_factor_all 0.0677
_refine_ls_R_factor_gt 0.0630
_refine_ls_shift/su_max 0.001
_refine_ls_shift/su_mean 0.000
_refine_ls_structure_factor_coef Fsqd
_refine_ls_weighting_details 'calc w=1/[\s^2^(Fo^2^)+(0.0402P)^2^+7.8894P] where P=(Fo^2^+2Fc^2^)/3'
_refine_ls_weighting_scheme calc
_refine_ls_wR_factor_gt 0.1503
_refine_ls_wR_factor_ref 0.1525
_reflns_number_gt 1423
_reflns_number_total 1548
_reflns_threshold_expression >2sigma(I)
_cod_data_source_file jo0603734si20060227_013838.cif
_cod_depositor_comments
;
The following automatic conversions were performed:
'_symmetry_cell_setting' value 'Monoclinic' changed to 'monoclinic'
according to '/home/saulius/struct/CIF-dictionaries/cif_core.dic'
dictionary named 'cif_core.dic' version 2.4.1 from 2010-06-29.

Automatic conversion script
Id: cif_fix_enum 1527 2010-12-29 10:47:43Z saulius 
;
_cod_original_sg_symbol_H-M 'C 2/c'
_cod_database_code 4021737

loop_
_symmetry_equiv_pos_as_xyz
'x, y, z'
'-x, y, -z+1/2'
'x+1/2, y+1/2, z'
'-x+1/2, y+1/2, -z+1/2'
'-x, -y, -z'
'x, -y, z-1/2'
'-x+1/2, -y+1/2, -z'
'x+1/2, -y+1/2, z-1/2'

loop_
_atom_site_label
_atom_site_type_symbol
_atom_site_fract_x
_atom_site_fract_y
_atom_site_fract_z
_atom_site_U_iso_or_equiv
_atom_site_adp_type
_atom_site_occupancy
_atom_site_symmetry_multiplicity
_atom_site_calc_flag
_atom_site_refinement_flags
C1 C 0.16186(19) 0.6228(6) 0.6304(2) 0.0360(9) Uani 1 1 d .
H1A H 0.1904 0.4979 0.6412 0.043 Uiso 1 1 calc R
O1 O 0.16371(16) 0.7047(5) 0.55530(17) 0.0514(8) Uani 1 1 d .
H1 H 0.1440 0.6252 0.5195 0.077 Uiso 1 1 calc R
C2 C 0.08674(18) 0.5698(5) 0.6296(2) 0.0319(8) Uani 1 1 d .
H2A H 0.0891 0.5006 0.6798 0.038 Uiso 1 1 calc R
O2 O 0.05784(14) 0.4302(4) 0.56601(15) 0.0425(7) Uani 1 1 d .
H2 H 0.0184 0.4691 0.5400 0.064 Uiso 1 1 calc R
C3 C 0.04008(17) 0.7591(5) 0.62290(19) 0.0285(8) Uani 1 1 d .
H3 H 0.0397 0.8300 0.5737 0.034 Uiso 1 1 calc R
C4 C 0.07600(18) 0.9019(5) 0.69288(19) 0.0279(8) Uani 1 1 d .
H4A H 0.0809 0.8277 0.7427 0.034 Uiso 1 1 calc R
O4 O 0.03499(14) 1.0822(4) 0.69297(15) 0.0381(7) Uani 1 1 d .
H4 H 0.0103 1.0651 0.7226 0.057 Uiso 1 1 calc R
C5 C 0.14871(19) 0.9656(6) 0.6910(2) 0.0341(9) Uani 1 1 d .
H5A H 0.1700 1.0494 0.7383 0.041 Uiso 1 1 calc R
O5 O 0.14540(14) 1.0856(4) 0.62205(16) 0.0429(7) Uani 1 1 d .
H5 H 0.1335 1.0128 0.5823 0.064 Uiso 1 1 calc R
C6 C 0.19542(19) 0.7798(6) 0.6943(2) 0.0398(10) Uani 1 1 d .
H6A H 0.2050 0.7162 0.7463 0.048 Uiso 1 1 calc R
H6B H 0.2402 0.8236 0.6878 0.048 Uiso 1 1 calc R
C1' C -0.03578(18) 0.7130(6) 0.61823(19) 0.0314(8) Uani 1 1 d .
C2' C -0.0889(2) 0.8528(7) 0.5820(2) 0.0419(10) Uani 1 1 d .
O2' O -0.06971(15) 1.0336(5) 0.55467(19) 0.0627(10) Uani 1 1 d .
H2' H -0.1033 1.0798 0.5196 0.094 Uiso 1 1 calc R
C3' C -0.1594(2) 0.8153(8) 0.5748(2) 0.0543(12) Uani 1 1 d .
H3' H -0.1936 0.9130 0.5522 0.065 Uiso 1 1 calc R
C4' C -0.1786(2) 0.6315(8) 0.6014(2) 0.0522(12) Uani 1 1 d .
H4' H -0.2260 0.6033 0.5949 0.063 Uiso 1 1 calc R
C5' C -0.1277(2) 0.4902(7) 0.6374(2) 0.0479(11) Uani 1 1 d .
H5' H -0.1405 0.3677 0.6562 0.057 Uiso 1 1 calc R
C6' C -0.0574(2) 0.5318(6) 0.6455(2) 0.0363(9) Uani 1 1 d .
H6' H -0.0234 0.4353 0.6699 0.044 Uiso 1 1 calc R

loop_
_atom_site_aniso_label
_atom_site_aniso_U_11
_atom_site_aniso_U_22
_atom_site_aniso_U_33
_atom_site_aniso_U_23
_atom_site_aniso_U_13
_atom_site_aniso_U_12
C1 0.036(2) 0.034(2) 0.040(2) 0.0054(17) 0.0138(17) 0.0075(17)
O1 0.059(2) 0.0508(19) 0.0548(18) 0.0058(15) 0.0322(16) 0.0080(15)
C2 0.035(2) 0.030(2) 0.0288(19) -0.0012(16) 0.0069(15) -0.0020(17)
O2 0.0475(16) 0.0355(15) 0.0373(15) -0.0096(12) 0.0014(12) 0.0061(13)
C3 0.0299(19) 0.0291(19) 0.0253(18) 0.0016(15) 0.0062(14) 0.0010(16)
C4 0.0351(19) 0.0248(19) 0.0242(18) 0.0021(15) 0.0093(15) 0.0031(16)
O4 0.0495(16) 0.0280(14) 0.0438(16) 0.0021(12) 0.0247(12) 0.0061(12)
C5 0.037(2) 0.032(2) 0.031(2) -0.0022(16) 0.0062(16) -0.0058(17)
O5 0.0455(16) 0.0330(15) 0.0550(17) 0.0068(13) 0.0225(14) -0.0024(13)
C6 0.029(2) 0.037(2) 0.048(2) 0.0069(19) 0.0039(17) -0.0007(18)
C1' 0.0303(19) 0.040(2) 0.0229(18) -0.0033(16) 0.0066(14) -0.0036(17)
C2' 0.035(2) 0.056(3) 0.032(2) 0.0077(19) 0.0062(17) 0.001(2)
O2' 0.0442(17) 0.074(2) 0.063(2) 0.0403(18) 0.0041(15) 0.0079(16)
C3' 0.034(2) 0.082(4) 0.043(2) 0.005(2) 0.0053(18) 0.009(2)
C4' 0.037(2) 0.083(4) 0.037(2) -0.009(2) 0.0119(18) -0.019(2)
C5' 0.046(2) 0.052(3) 0.049(3) -0.011(2) 0.021(2) -0.019(2)
C6' 0.040(2) 0.035(2) 0.035(2) -0.0061(17) 0.0137(17) -0.0063(18)

loop_
_atom_type_symbol
_atom_type_description
_atom_type_scat_dispersion_real
_atom_type_scat_dispersion_imag
_atom_type_scat_source
C C 0.0033 0.0016 'International Tables Vol C Tables 4.2.6.8 and 6.1.1.4'
H H 0.0000 0.0000 'International Tables Vol C Tables 4.2.6.8 and 6.1.1.4'
O O 0.0106 0.0060 'International Tables Vol C Tables 4.2.6.8 and 6.1.1.4'

loop_
_geom_angle_atom_site_label_1
_geom_angle_atom_site_label_2
_geom_angle_atom_site_label_3
_geom_angle
O1 C1 C6 107.6(3)
O1 C1 C2 111.5(3)
C6 C1 C2 111.9(3)
O2 C2 C1 108.5(3)
O2 C2 C3 111.4(3)
C1 C2 C3 112.5(3)
C1' C3 C2 114.3(3)
C1' C3 C4 112.4(3)
C2 C3 C4 107.7(3)
O4 C4 C5 108.5(3)
O4 C4 C3 111.8(3)
C5 C4 C3 111.6(3)
O5 C5 C4 111.4(3)
O5 C5 C6 110.3(3)
C4 C5 C6 110.7(3)
C5 C6 C1 112.6(3)
C6' C1' C2' 116.6(3)
C6' C1' C3 123.6(3)
C2' C1' C3 119.8(3)
O2' C2' C3' 119.8(4)
O2' C2' C1' 118.3(3)
C3' C2' C1' 121.9(4)
C4' C3' C2' 119.5(4)
C5' C4' C3' 120.2(4)
C4' C5' C6' 119.5(4)
C5' C6' C1' 122.3(4)

loop_
_geom_bond_atom_site_label_1
_geom_bond_atom_site_label_2
_geom_bond_distance
C1 O1 1.435(4)
C1 C6 1.522(5)
C1 C2 1.523(5)
C2 O2 1.426(4)
C2 C3 1.528(5)
C3 C1' 1.510(5)
C3 C4 1.541(5)
C4 O4 1.432(4)
C4 C5 1.508(5)
C5 O5 1.429(4)
C5 C6 1.518(5)
C1' C6' 1.392(5)
C1' C2' 1.398(5)
C2' O2' 1.372(5)
C2' C3' 1.385(6)
C3' C4' 1.383(7)
C4' C5' 1.375(6)
C5' C6' 1.384(5)
